data_8104197
loop_
_publ_author_name
'Roehr, C.'
'George, R.'

_publ_section_title
;
 Crystal structure of barium antimonide oxide, Ba4 Sb2 O
;
_journal_name_full 'Zeitschrift fuer Kristallographie (149,1979-)'
_journal_page_first 478
_journal_page_last 478
_journal_volume 211
_journal_year 1996
_chemical_formula_sum 'Ba4 O Sb2'
_space_group_IT_number 139
_symmetry_space_group_name_Hall '-I 4 2'
_symmetry_space_group_name_H-M 'I 4/m m m'
_cell_angle_alpha 90
_cell_angle_beta 90
_cell_angle_gamma 90
_cell_formula_units_Z 2
_cell_length_a 5.116
_cell_length_b 5.116
_cell_length_c 17.946
_cell_volume 469.709
_citation_journal_id_ASTM ZEKRDZ
_cod_data_source_file Roehr_ZEKRDZ_1996_1899.cif
_cod_data_source_block Ba4O1Sb2
_cod_original_cell_volume 469.7089
_cod_original_formula_sum 'Ba4 O1 Sb2'
_cod_database_code 8104197

loop_
_symmetry_equiv_pos_as_xyz
x,y,z
-y,x,z
-x,-y,z
y,-x,z
x,-y,-z
y,x,-z
-x,y,-z
-y,-x,-z
-x,-y,-z
y,-x,-z
x,y,-z
-y,x,-z
-x,y,z
-y,-x,z
x,-y,z
y,x,z
x+1/2,y+1/2,z+1/2
-y+1/2,x+1/2,z+1/2
-x+1/2,-y+1/2,z+1/2
y+1/2,-x+1/2,z+1/2
x+1/2,-y+1/2,-z+1/2
y+1/2,x+1/2,-z+1/2
-x+1/2,y+1/2,-z+1/2
-y+1/2,-x+1/2,-z+1/2
-x+1/2,-y+1/2,-z+1/2
y+1/2,-x+1/2,-z+1/2
x+1/2,y+1/2,-z+1/2
-y+1/2,x+1/2,-z+1/2
-x+1/2,y+1/2,z+1/2
-y+1/2,-x+1/2,z+1/2
x+1/2,-y+1/2,z+1/2
y+1/2,x+1/2,z+1/2

loop_
_atom_site_label
_atom_site_type_symbol
_atom_site_fract_x
_atom_site_fract_y
_atom_site_fract_z
_atom_site_occupancy
_atom_site_U_iso_or_equiv
Ba2 Ba+2 0 0 0.32751 1 0.0
O1 O-2 0 0 0.5 1 0.0
Sb1 Sb-3 0 0 0.1368 1 0.0
Ba1 Ba+2 0 0.5 0 1 0.0
